data_7050874
loop_
_publ_author_name
'Carlos Troya'
'Albert Vidal'
'Enric Brillas'
'Jordi Rius'
'Xavier Torrelles'
'Carlos Alem\'an'
'Jordi Casanovas'
'Luis Juli\'a'

_publ_section_title
;
 Dinaphtho[2',3':5,6][1,4]dithiino[2,3-b:2,3-e]pyridine, its 16-butyl
 derivative and dinaphtho[2',3':5,6][1,4]dioxo[2,3-b:2,3-e]pyridine:
 novel heterocycles as electron donor compounds
;
_journal_issue 10
_journal_name_full 'New J. Chem.'
_journal_page_first 1308
_journal_page_last 1313
_journal_paper_doi 10.1039/b202708a
_journal_volume 26
_journal_year 2002
_chemical_formula_sum 'C17 H9 N O4'
_chemical_formula_weight 291.25
_chemical_name_systematic
; 
? 
;
_space_group_IT_number 14
_symmetry_space_group_name_Hall '-P 2yn'
_symmetry_space_group_name_H-M 'P 1 21/n 1'
_atom_sites_solution_hydrogens geom
_atom_sites_solution_primary direct
_atom_sites_solution_secondary difmap
_audit_creation_method SHELXL
_cell_angle_alpha 90.00
_cell_angle_beta 90.24(3)
_cell_angle_gamma 90.00
_cell_formula_units_Z 6
_cell_length_a 6.090(2)
_cell_length_b 22.542(6)
_cell_length_c 13.823(3)
_cell_measurement_temperature 298(2)
_cell_volume 1897.6(9)
_computing_structure_refinement 'SHELXL-93 (Sheldrick, 1993)'
_computing_structure_solution 'SHELXS-86 (Sheldrick, 1990)'
_diffrn_ambient_temperature 298(2)
_diffrn_radiation_monochromator graphite
_diffrn_radiation_source 'fine-focus sealed tube'
_diffrn_radiation_type MoK\a
_diffrn_radiation_wavelength 0.71073
_diffrn_reflns_av_R_equivalents 0.0219
_diffrn_reflns_av_sigmaI/netI 0.0838
_diffrn_reflns_limit_h_max 7
_diffrn_reflns_limit_h_min 0
_diffrn_reflns_limit_k_max 0
_diffrn_reflns_limit_k_min -28
_diffrn_reflns_limit_l_max 17
_diffrn_reflns_limit_l_min -17
_diffrn_reflns_number 4193
_diffrn_reflns_theta_max 26.28
_diffrn_reflns_theta_min 2.33
_exptl_absorpt_coefficient_mu 0.111
_exptl_crystal_density_diffrn 1.529
_exptl_crystal_F_000 900
_refine_diff_density_max 0.121
_refine_diff_density_min -0.193
_refine_diff_density_rms 0.039
_refine_ls_extinction_method none
_refine_ls_goodness_of_fit_all 0.796
_refine_ls_goodness_of_fit_obs 1.231
_refine_ls_matrix_type full
_refine_ls_number_parameters 321
_refine_ls_number_reflns 3830
_refine_ls_number_restraints 0
_refine_ls_restrained_S_all 0.796
_refine_ls_restrained_S_obs 1.231
_refine_ls_R_factor_all 0.1439
_refine_ls_R_factor_obs 0.0419
_refine_ls_shift/esd_max 0.007
_refine_ls_shift/esd_mean 0.002
_refine_ls_structure_factor_coef Fsqd
_refine_ls_weighting_details 'w=1/[\s^2^(Fo^2^)+(0.0594P)^2^+0.0000P] where P=(Fo^2^+2Fc^2^)/3'
_refine_ls_weighting_scheme calc
_refine_ls_wR_factor_all 0.1117
_refine_ls_wR_factor_obs 0.0975
_reflns_number_observed 1434
_reflns_number_total 3830
_reflns_observed_criterion >2sigma(I)
_cod_data_source_file b202708a.txt
_cod_data_source_block 5
_cod_depositor_comments
;
The following automatic conversions were performed:

'_refine_ls_weighting_scheme' value 'calc
w=1/[\s^2^(Fo^2^)+(0.0594P)^2^+0.0000P] where P=(Fo^2^+2Fc^2^)/3' was
changed to 'calc'. New tag '_refine_ls_weighting_details' was
created. The value of the new tag was set to
'w=1/[\s^2^(Fo^2^)+(0.0594P)^2^+0.0000P] where P=(Fo^2^+2Fc^2^)/3'.

Automatic conversion script
Id: cif_fix_values 3143 2015-03-26 13:38:13Z robertas 
;
_cod_database_code 7050874

loop_
_symmetry_equiv_pos_as_xyz
'x, y, z'
'-x+1/2, y+1/2, -z+1/2'
'-x, -y, -z'
'x-1/2, -y-1/2, z-1/2'

loop_
_atom_site_aniso_label
_atom_site_aniso_U_11
_atom_site_aniso_U_22
_atom_site_aniso_U_33
_atom_site_aniso_U_23
_atom_site_aniso_U_13
_atom_site_aniso_U_12
N1 0.020(6) 0.065(6) 0.059(4) -0.001(3) 0.019(4) 0.006(4)
C1 0.010(5) 0.037(4) 0.045(5) 0.000(3) 0.003(4) 0.010(4)
C2 0.0490(15) 0.0445(14) 0.0452(13) 0.0035(11) 0.0028(11) 0.0025(11)
C3 0.0398(14) 0.0537(15) 0.0449(13) 0.0017(11) 0.0027(11) 0.0004(11)
O1 0.0428(9) 0.0682(11) 0.0680(10) -0.0158(8) 0.0149(7) -0.0112(8)
O2 0.0432(9) 0.0627(10) 0.0671(10) -0.0122(8) 0.0111(7) -0.0084(8)
C4 0.0435(13) 0.0493(13) 0.0441(13) 0.0019(11) 0.0011(10) -0.0048(11)
C5 0.0437(13) 0.0531(14) 0.0434(13) 0.0028(11) 0.0048(10) -0.0005(11)
C6 0.053(2) 0.067(2) 0.0570(15) 0.0008(13) 0.0059(12) -0.0135(13)
C7 0.071(2) 0.063(2) 0.061(2) -0.0048(13) -0.0015(13) -0.0171(15)
C8 0.075(2) 0.064(2) 0.0561(15) -0.0143(13) 0.0001(13) -0.0023(14)
C9 0.0508(15) 0.067(2) 0.0524(14) -0.0053(12) 0.0055(11) 0.0040(12)
C10 0.070(2) 0.064(2) 0.067(2) 0.0140(14) -0.0044(13) -0.0006(14)
C11 0.067(2) 0.064(2) 0.074(2) 0.0138(14) 0.0005(13) 0.0156(15)
C12 0.055(2) 0.064(2) 0.063(2) 0.0083(13) 0.0031(12) 0.0103(13)
C13 0.0513(14) 0.0481(14) 0.0478(14) 0.0019(11) 0.0013(11) 0.0010(11)
C14 0.0452(13) 0.0505(13) 0.0508(14) -0.0010(11) -0.0031(11) 0.0050(11)
C15 0.0495(14) 0.063(2) 0.0567(14) 0.0079(12) 0.0042(11) -0.0040(12)
O3 0.0493(10) 0.0584(10) 0.0744(11) 0.0152(8) 0.0157(8) 0.0139(8)
O4 0.0472(9) 0.0625(10) 0.0714(11) 0.0188(8) 0.0156(8) 0.0086(8)
C16 0.0429(13) 0.0495(13) 0.0451(13) 0.0004(11) 0.0077(10) -0.0005(11)
C17 0.0399(12) 0.0416(13) 0.0519(13) -0.0032(10) 0.0019(10) 0.0075(10)
N2 0.0423(10) 0.0532(11) 0.0522(11) 0.0031(9) 0.0056(8) 0.0041(9)
C18 0.0439(13) 0.0474(13) 0.0419(13) -0.0007(10) 0.0060(10) -0.0008(11)
C19 0.0420(13) 0.0493(13) 0.0473(13) -0.0036(11) 0.0012(10) 0.0067(11)
C20 0.0392(13) 0.0595(15) 0.0470(13) -0.0043(11) 0.0061(10) 0.0052(11)
O5 0.0472(9) 0.0619(10) 0.0650(10) 0.0160(8) 0.0128(7) 0.0062(8)
O6 0.0522(10) 0.0650(10) 0.0670(10) 0.0103(8) 0.0128(8) 0.0173(8)
C21 0.056(2) 0.0478(13) 0.0456(14) -0.0023(11) -0.0017(11) -0.0030(12)
C22 0.0506(15) 0.0408(13) 0.0511(14) -0.0021(10) -0.0048(11) -0.0002(11)
C23 0.058(2) 0.058(2) 0.061(2) 0.0056(12) -0.0010(13) -0.0053(12)
C24 0.077(2) 0.059(2) 0.069(2) 0.0167(14) -0.0038(14) -0.0082(15)
C25 0.072(2) 0.063(2) 0.078(2) 0.0112(14) -0.0133(14) 0.0098(15)
C26 0.056(2) 0.0561(15) 0.067(2) -0.0024(13) -0.0020(13) 0.0089(12)

loop_
_atom_site_label
_atom_site_type_symbol
_atom_site_fract_x
_atom_site_fract_y
_atom_site_fract_z
_atom_site_U_iso_or_equiv
_atom_site_thermal_displace_type
_atom_site_occupancy
_atom_site_calc_flag
_atom_site_refinement_flags
_atom_site_disorder_group
N1 N 0.1820(19) 0.0049(8) -0.0370(12) 0.048(3) Uani 0.50 d P .
C1 C 0.2325(23) 0.0009(8) -0.0420(13) 0.031(2) Uani 0.50 d P .
H1 H 0.3752(23) 0.0008(8) -0.0657(13) 0.045(11) Uiso 0.50 calc PR .
C2 C -0.0664(4) 0.04014(9) 0.06575(14) 0.0462(5) Uani 1 d . .
C3 C 0.1416(3) 0.04315(9) 0.02597(15) 0.0461(5) Uani 1 d . .
O1 O 0.2885(2) 0.08668(7) 0.05125(10) 0.0596(4) Uani 1 d . .
O2 O -0.1396(2) 0.08055(6) 0.13344(10) 0.0576(4) Uani 1 d . .
C4 C 0.0084(3) 0.12504(9) 0.15826(14) 0.0456(5) Uani 1 d . .
C5 C 0.2146(3) 0.12787(9) 0.11811(13) 0.0467(5) Uani 1 d . .
C6 C 0.3545(4) 0.17296(10) 0.1432(2) 0.0591(6) Uani 1 d . .
H6 H 0.4928(4) 0.17529(10) 0.1151(2) 0.072(7) Uiso 1 calc R .
C7 C 0.2905(4) 0.21481(10) 0.2098(2) 0.0648(7) Uani 1 d . .
H7 H 0.3860(4) 0.24523(10) 0.2271(2) 0.071(7) Uiso 1 calc R .
C8 C 0.0857(4) 0.21176(10) 0.2508(2) 0.0647(6) Uani 1 d . .
H8 H 0.0425(4) 0.24008(10) 0.2958(2) 0.065(7) Uiso 1 calc R .
C9 C -0.0560(4) 0.16647(10) 0.22493(14) 0.0567(6) Uani 1 d . .
H9 H -0.1946(4) 0.16413(10) 0.25270(14) 0.065(7) Uiso 1 calc R .
C10 C 0.4997(4) 0.14330(11) 0.6052(2) 0.0667(7) Uani 1 d . .
H10 H 0.4595(4) 0.11474(11) 0.6503(2) 0.071(7) Uiso 1 calc R .
C11 C 0.7044(4) 0.14100(11) 0.5617(2) 0.0681(7) Uani 1 d . .
H11 H 0.8014(4) 0.11056(11) 0.5772(2) 0.083(8) Uiso 1 calc R .
C12 C 0.7642(4) 0.18366(9) 0.49562(15) 0.0604(6) Uani 1 d . .
H12 H 0.9016(4) 0.18208(9) 0.46663(15) 0.060(6) Uiso 1 calc R .
C13 C 0.6215(3) 0.22833(9) 0.47264(15) 0.0491(5) Uani 1 d . .
C14 C 0.4154(3) 0.23026(9) 0.51482(15) 0.0488(5) Uani 1 d . .
C15 C 0.3572(4) 0.18809(10) 0.58109(14) 0.0564(6) Uani 1 d . .
H15 H 0.2197(4) 0.18980(10) 0.61003(14) 0.060(6) Uiso 1 calc R .
O3 O 0.6912(2) 0.27077(6) 0.40661(10) 0.0606(4) Uani 1 d . .
O4 O 0.2665(2) 0.27467(6) 0.49303(10) 0.0603(4) Uani 1 d . .
C16 C 0.3380(3) 0.31667(9) 0.42786(14) 0.0458(5) Uani 1 d . .
C17 C 0.5441(3) 0.31495(9) 0.38560(14) 0.0444(5) Uani 1 d . .
N2 N 0.6130(2) 0.35431(7) 0.32210(12) 0.0492(4) Uani 1 d . .
C18 C 0.4790(3) 0.39790(9) 0.29913(13) 0.0444(5) Uani 1 d . .
C19 C 0.2707(3) 0.40370(9) 0.33796(14) 0.0462(5) Uani 1 d . .
C20 C 0.1994(3) 0.36195(9) 0.40244(13) 0.0485(5) Uani 1 d . .
H20 H 0.0592(3) 0.36428(9) 0.42857(13) 0.064(6) Uiso 1 calc R .
O5 O 0.5583(2) 0.43743(6) 0.23222(10) 0.0580(4) Uani 1 d . .
O6 O 0.1327(2) 0.44982(6) 0.31429(10) 0.0613(4) Uani 1 d . .
C21 C 0.2070(4) 0.48738(9) 0.24201(14) 0.0497(6) Uani 1 d . .
C22 C 0.4125(3) 0.48131(8) 0.20194(15) 0.0475(5) Uani 1 d . .
C23 C 0.4770(4) 0.51821(9) 0.1290(2) 0.0592(6) Uani 1 d . .
H23 H 0.6151(4) 0.51391(9) 0.1015(2) 0.076(8) Uiso 1 calc R .
C24 C 0.3362(4) 0.56194(10) 0.0964(2) 0.0682(7) Uani 1 d . .
H24 H 0.3791(4) 0.58686(10) 0.0463(2) 0.074(7) Uiso 1 calc R .
C25 C 0.1336(4) 0.56873(11) 0.1376(2) 0.0709(7) Uani 1 d . .
H25 H 0.0401(4) 0.59861(11) 0.1162(2) 0.081(8) Uiso 1 calc R .
C26 C 0.0686(4) 0.53137(10) 0.2107(2) 0.0595(6) Uani 1 d . .
H26 H -0.0688(4) 0.53594(10) 0.2388(2) 0.099(9) Uiso 1 calc R .

loop_
_atom_type_symbol
_atom_type_description
_atom_type_scat_dispersion_real
_atom_type_scat_dispersion_imag
_atom_type_scat_source
N N 0.0061 0.0033 'International Tables Vol C Tables 4.2.6.8 and 6.1.1.4'
O O 0.0106 0.0060 'International Tables Vol C Tables 4.2.6.8 and 6.1.1.4'
C C 0.0033 0.0016 'International Tables Vol C Tables 4.2.6.8 and 6.1.1.4'
H H 0.0000 0.0000 'International Tables Vol C Tables 4.2.6.8 and 6.1.1.4'

loop_
_geom_angle_atom_site_label_1
_geom_angle_atom_site_label_2
_geom_angle_atom_site_label_3
_geom_angle
_geom_angle_site_symmetry_1
_geom_angle_site_symmetry_3
_geom_angle_publ_flag
C3 N1 C2 130.2(9) . 3 ?
C2 C1 C3 107.9(9) 3 . ?
C2 C1 H1 126.1(6) 3 . ?
C3 C1 H1 126.1(6) . . ?
N1 C2 O2 123.2(6) 3 . ?
N1 C2 C3 114.4(5) 3 . ?
O2 C2 C3 122.4(2) . . ?
N1 C2 C1 13.1(11) 3 3 ?
O2 C2 C1 110.9(6) . 3 ?
C3 C2 C1 126.7(7) . 3 ?
N1 C3 O1 122.7(7) . . ?
N1 C3 C2 115.2(6) . . ?
O1 C3 C2 122.0(2) . . ?
N1 C3 C1 11.1(12) . . ?
O1 C3 C1 112.6(6) . . ?
C2 C3 C1 125.3(7) . . ?
C3 O1 C5 115.8(2) . . ?
C2 O2 C4 115.6(2) . . ?
C9 C4 C5 120.3(2) . . ?
C9 C4 O2 118.0(2) . . ?
C5 C4 O2 121.7(2) . . ?
C6 C5 C4 120.0(2) . . ?
C6 C5 O1 117.5(2) . . ?
C4 C5 O1 122.5(2) . . ?
C5 C6 C7 120.0(2) . . ?
C5 C6 H6 120.00(13) . . ?
C7 C6 H6 120.00(15) . . ?
C8 C7 C6 120.1(2) . . ?
C8 C7 H7 119.93(15) . . ?
C6 C7 H7 119.93(15) . . ?
C7 C8 C9 119.8(2) . . ?
C7 C8 H8 120.09(15) . . ?
C9 C8 H8 120.09(15) . . ?
C4 C9 C8 119.8(2) . . ?
C4 C9 H9 120.12(13) . . ?
C8 C9 H9 120.12(15) . . ?
C15 C10 C11 119.4(2) . . ?
C15 C10 H10 120.30(15) . . ?
C11 C10 H10 120.30(15) . . ?
C12 C11 C10 120.2(2) . . ?
C12 C11 H11 119.92(14) . . ?
C10 C11 H11 119.92(15) . . ?
C13 C12 C11 119.9(2) . . ?
C13 C12 H12 120.03(14) . . ?
C11 C12 H12 120.03(14) . . ?
C12 C13 C14 120.1(2) . . ?
C12 C13 O3 117.6(2) . . ?
C14 C13 O3 122.3(2) . . ?
C15 C14 O4 118.5(2) . . ?
C15 C14 C13 119.8(2) . . ?
O4 C14 C13 121.7(2) . . ?
C14 C15 C10 120.6(2) . . ?
C14 C15 H15 119.71(14) . . ?
C10 C15 H15 119.71(15) . . ?
C17 O3 C13 116.0(2) . . ?
C16 O4 C14 115.5(2) . . ?
C20 C16 O4 118.9(2) . . ?
C20 C16 C17 118.1(2) . . ?
O4 C16 C17 123.0(2) . . ?
N2 C17 O3 114.9(2) . . ?
N2 C17 C16 123.6(2) . . ?
O3 C17 C16 121.5(2) . . ?
C18 N2 C17 117.7(2) . . ?
N2 C18 O5 115.3(2) . . ?
N2 C18 C19 123.0(2) . . ?
O5 C18 C19 121.7(2) . . ?
C20 C19 O6 118.7(2) . . ?
C20 C19 C18 118.7(2) . . ?
O6 C19 C18 122.6(2) . . ?
C19 C20 C16 118.9(2) . . ?
C19 C20 H20 120.55(13) . . ?
C16 C20 H20 120.55(12) . . ?
C18 O5 C22 115.9(2) . . ?
C19 O6 C21 115.6(2) . . ?
C26 C21 C22 120.2(2) . . ?
C26 C21 O6 117.8(2) . . ?
C22 C21 O6 121.9(2) . . ?
C23 C22 C21 120.1(2) . . ?
C23 C22 O5 118.0(2) . . ?
C21 C22 O5 121.9(2) . . ?
C22 C23 C24 119.7(2) . . ?
C22 C23 H23 120.15(15) . . ?
C24 C23 H23 120.1(2) . . ?
C25 C24 C23 120.2(2) . . ?
C25 C24 H24 119.9(2) . . ?
C23 C24 H24 119.9(2) . . ?
C24 C25 C26 120.0(2) . . ?
C24 C25 H25 120.0(2) . . ?
C26 C25 H25 120.0(2) . . ?
C21 C26 C25 119.8(2) . . ?
C21 C26 H26 120.11(15) . . ?
C25 C26 H26 120.1(2) . . ?

loop_
_geom_bond_atom_site_label_1
_geom_bond_atom_site_label_2
_geom_bond_distance
_geom_bond_site_symmetry_2
_geom_bond_publ_flag
N1 C3 1.25(2) . ?
N1 C2 1.30(2) 3 ?
C1 C2 1.41(2) 3 ?
C1 C3 1.45(2) . ?
C1 H1 0.93 . ?
C2 N1 1.30(2) 3 ?
C2 O2 1.381(2) . ?
C2 C3 1.385(3) . ?
C2 C1 1.41(2) 3 ?
C3 O1 1.372(2) . ?
O1 C5 1.386(2) . ?
O2 C4 1.391(2) . ?
C4 C9 1.371(3) . ?
C4 C5 1.376(2) . ?
C5 C6 1.370(3) . ?
C6 C7 1.376(3) . ?
C6 H6 0.93 . ?
C7 C8 1.374(3) . ?
C7 H7 0.93 . ?
C8 C9 1.383(3) . ?
C8 H8 0.93 . ?
C9 H9 0.93 . ?
C10 C15 1.372(3) . ?
C10 C11 1.387(3) . ?
C10 H10 0.93 . ?
C11 C12 1.376(3) . ?
C11 H11 0.93 . ?
C12 C13 1.367(3) . ?
C12 H12 0.93 . ?
C13 C14 1.387(3) . ?
C13 O3 1.390(2) . ?
C14 C15 1.368(3) . ?
C14 O4 1.383(2) . ?
C15 H15 0.93 . ?
O3 C17 1.370(2) . ?
O4 C16 1.379(2) . ?
C16 C20 1.369(3) . ?
C16 C17 1.387(2) . ?
C17 N2 1.318(2) . ?
N2 C18 1.316(2) . ?
C18 O5 1.374(2) . ?
C18 C19 1.386(3) . ?
C19 C20 1.368(3) . ?
C19 O6 1.375(2) . ?
C20 H20 0.93 . ?
O5 C22 1.393(2) . ?
O6 C21 1.387(2) . ?
C21 C26 1.370(3) . ?
C21 C22 1.377(3) . ?
C22 C23 1.366(3) . ?
C23 C24 1.381(3) . ?
C23 H23 0.93 . ?
C24 C25 1.369(3) . ?
C24 H24 0.93 . ?
C25 C26 1.375(3) . ?
C25 H25 0.93 . ?
C26 H26 0.93 . ?
